data_1572277
loop_
_publ_author_name
'Hollister, Kimberly K.'
'Molino, Andrew'
'Le, VuongVy V'
'Jones, Nula'
'Smith, Wyatt J.'
'M&#xfc;ller, Peter'
'Dickie, Diane A.'
'Wilson, David J. D.'
'Gilliard, Jr, Robert J'

_publ_section_title
;
 Pentacyclic fused diborepinium ions with carbene- and carbone-mediated
 deep-blue to red emission.
;
_journal_issue 35
_journal_name_full 'Chemical science'
_journal_page_first 14358
_journal_page_last 14370
_journal_paper_doi 10.1039/d4sc03835e
_journal_volume 15
_journal_year 2024
_chemical_formula_moiety '2(C32 H12 B F23.976), C44 H54 B2 N4, 2(C H2 Cl2)'
_chemical_formula_sum 'C110 H82 B4 Cl4 F47.95 N4'
_chemical_formula_weight 2555.88
_chemical_name_common 'FBP-sIPr cation BARF'
_space_group_crystal_system triclinic
_space_group_IT_number 2
_space_group_name_Hall '-P 1'
_space_group_name_H-M_alt 'P -1'
_atom_sites_solution_hydrogens geom
_atom_sites_solution_primary dual
_audit_creation_date 2024-02-10
_audit_creation_method
;
Olex2 1.5
(compiled 2023.08.24 svn.re1ec1418 for OlexSys, GUI svn.r6817)
;
_audit_update_record
;
2024-03-28 deposited with the CCDC.	2024-08-05 downloaded from the CCDC.
;
_cell_angle_alpha 79.135(2)
_cell_angle_beta 72.923(2)
_cell_angle_gamma 89.308(2)
_cell_formula_units_Z 1
_cell_length_a 12.3947(8)
_cell_length_b 12.5964(8)
_cell_length_c 19.1553(12)
_cell_measurement_reflns_used 9385
_cell_measurement_temperature 100.(2)
_cell_measurement_theta_max 29.1389
_cell_measurement_theta_min 2.3115
_cell_volume 2804.6(3)
_computing_cell_refinement 'SAINT V8.40B (Bruker AXS LLC, 2019)'
_computing_data_collection 'Bruker Instrument Service vV6.2.15'
_computing_data_reduction 'SAINT V8.40B (Bruker AXS LLC, 2019)'
_computing_molecular_graphics 'Olex2 1.5 (Dolomanov et al., 2009)'
_computing_publication_material 'Olex2 1.5 (Dolomanov et al., 2009)'
_computing_structure_refinement 'SHELXL-2018/3 (Sheldrick, 2018)'
_computing_structure_solution 'SHELXT 2018/2 (Sheldrick, 2018)'
_diffrn_ambient_temperature 100.(2)
_diffrn_detector_area_resol_mean 7.3910
_diffrn_measured_fraction_theta_full 0.996
_diffrn_measured_fraction_theta_max 0.996
_diffrn_measurement_device 'Kappa four-circle diffractometer'
_diffrn_measurement_device_type 'Bruker D8 Venture'
_diffrn_measurement_method '\f and \w scans'
_diffrn_radiation_monochromator 'HELIOS double bounce multilayer mirror'
_diffrn_radiation_type 'Mo K\a'
_diffrn_radiation_wavelength 0.71073
_diffrn_reflns_av_R_equivalents 0.0394
_diffrn_reflns_av_unetI/netI 0.0325
_diffrn_reflns_limit_h_max 16
_diffrn_reflns_limit_h_min -16
_diffrn_reflns_limit_k_max 17
_diffrn_reflns_limit_k_min -17
_diffrn_reflns_limit_l_max 25
_diffrn_reflns_limit_l_min -26
_diffrn_reflns_number 85598
_diffrn_reflns_theta_full 25.24
_diffrn_reflns_theta_max 29.15
_diffrn_reflns_theta_min 2.17
_diffrn_source 'micro-focus sealed X-ray tube'
_diffrn_source_current 1.4
_diffrn_source_power 0.07
_diffrn_source_type 'Incoatec I\mS 3.0'
_diffrn_source_voltage 50
_exptl_absorpt_coefficient_mu 0.235
_exptl_absorpt_correction_T_max 0.94
_exptl_absorpt_correction_T_min 0.86
_exptl_absorpt_correction_type multi-scan
_exptl_absorpt_process_details
;
Krause, L., Herbst-Irmer, R., Sheldrick, G. M., Stalke, D. (2015).
"Comparison of silver and molybdenum microfocus X-ray sources for
single-crystal structure determination"
J. Appl. Cryst. 48, 3-10.
doi:10.1107/S1600576714022985
;
_exptl_crystal_colour orange
_exptl_crystal_colour_primary orange
_exptl_crystal_density_diffrn 1.513
_exptl_crystal_density_method 'not measured'
_exptl_crystal_description block
_exptl_crystal_F_000 1290
_exptl_crystal_size_max 0.455
_exptl_crystal_size_mid 0.304
_exptl_crystal_size_min 0.283
_refine_diff_density_max 1.002
_refine_diff_density_min -0.563
_refine_ls_extinction_method none
_refine_ls_goodness_of_fit_ref 1.035
_refine_ls_hydrogen_treatment constr
_refine_ls_matrix_type full
_refine_ls_number_parameters 995
_refine_ls_number_reflns 15059
_refine_ls_number_restraints 123
_refine_ls_restrained_S_all 1.042
_refine_ls_R_factor_all 0.0625
_refine_ls_R_factor_gt 0.0529
_refine_ls_shift/su_max 0.001
_refine_ls_shift/su_mean 0.000
_refine_ls_structure_factor_coef Fsqd
_refine_ls_weighting_details 'w=1/[\s^2^(Fo^2^)+(0.0682P)^2^+1.8178P] where P=(Fo^2^+2Fc^2^)/3'
_refine_ls_weighting_scheme calc
_refine_ls_wR_factor_gt 0.1393
_refine_ls_wR_factor_ref 0.1492
_reflns_Friedel_coverage 0.000
_reflns_number_gt 12626
_reflns_number_total 15059
_reflns_threshold_expression 'I > 2\s(I)'
_cod_data_source_file d4sc03835e2.cif
_cod_data_source_block Gilliard_KKH_2_104_X2
_cod_depositor_comments
;
The following automatic conversions were performed:

data item '_exptl_absorpt_correction_type' value 'Multi-Scan' was
changed to 'multi-scan' in accordance with the
/home/data/users/saulius/crontab/automatic-downloads/rss-feeds/RSC/lib/dictionaries/cif_core.dic
dictionary named 'cif_core.dic' version 2.4.2 last updated on
2011-04-26.

Automatic conversion script
Id: cif_fix_values 8170 2020-07-09 18:12:32Z antanas 

 Adding full bibliography for 1572276--1572287.cif.
;
_cod_database_code 1572277
_olex2_refinement_description
;
1. Uiso/Uaniso restraints and constraints
F19 \\sim F20 \\sim F21 \\sim F19A \\sim F20A \\sim F21A \\sim F19B \\sim F20B
\\sim F21B: within 2A with sigma of 0.04 and sigma for terminal atoms of 0.08
within 2A
Uanis(F19A) = Uanis(F19) = Uanis(F19B)
Uanis(F21A) = Uanis(F21) = Uanis(F21B)
Uanis(F4) = Uanis(F4A) = Uanis(F4B)
Uanis(F6) = Uanis(F6A) = Uanis(F6B)
Uanis(F5) = Uanis(F5B) = Uanis(F5A)
2. Others
 1*[Sof(F1)+Sof(F2)+Sof(F3)]+1*[Sof(F1A)+Sof(F2A)+Sof(F3A)]+1*[Sof(F1B)+
 Sof(F2B)+Sof(F3B)]=1 with esd of 0.02
 1*[Sof(F19)+Sof(F20)+Sof(F21)]+1*[Sof(F19A)+Sof(F20A)+Sof(F21A)]+1*[Sof(F19B)+
 Sof(F20B)+Sof(F21B)]=1 with esd of 0.02
 1*[Sof(F4)+Sof(F5)+Sof(F6)]+1*[Sof(F4A)+Sof(F5A)+Sof(F6A)]+1*[Sof(F4B)+
 Sof(F5B)+Sof(F6B)]=1 with esd of 0.02
 Sof(F1)=Sof(F2)=Sof(F3)=FVAR(1)
 Sof(F1A)=Sof(F2A)=Sof(F3A)=FVAR(2)
 Sof(F1B)=Sof(F2B)=Sof(F3B)=FVAR(3)
 Sof(F7A)=Sof(F8A)=Sof(F9A)=1-FVAR(4)
 Sof(F7)=Sof(F8)=Sof(F9)=FVAR(4)
 Sof(F10A)=Sof(F11A)=Sof(F12A)=1-FVAR(5)
 Sof(F10)=Sof(F11)=Sof(F12)=FVAR(5)
 Sof(F19)=Sof(F20)=Sof(F21)=FVAR(6)
 Sof(F19A)=Sof(F20A)=Sof(F21A)=FVAR(7)
 Sof(F19B)=Sof(F20B)=Sof(F21B)=0.35001*FVAR(9)
 Sof(F22A)=Sof(F23A)=Sof(F24A)=1-FVAR(9)
 Sof(F22)=Sof(F23)=Sof(F24)=FVAR(9)
 Sof(F4)=Sof(F5)=Sof(F6)=FVAR(10)
 Sof(F4A)=Sof(F5A)=Sof(F6A)=FVAR(11)
 Sof(F4B)=Sof(F5B)=Sof(F6B)=FVAR(12)
 Sof(Cl1A)=Sof(Cl2A)=Sof(C55A)=Sof(H55C)=Sof(H55D)=1-FVAR(13)
 Sof(Cl1)=Sof(Cl3)=Sof(C55)=Sof(H55A)=Sof(H55B)=FVAR(13)
3.a Ternary CH refined with riding coordinates:
 C13(H13), C20(H20)
3.b Secondary CH2 refined with riding coordinates:
 C55(H55A,H55B), C55A(H55C,H55D)
3.c Aromatic/amide H refined with riding coordinates:
 C24(H24), C27(H27), C30(H30), C32(H32), C35(H35), C38(H38), C40(H40),
 C43(H43), C46(H46), C48(H48), C51(H51), C54(H54), C2(H2), C4(H4), C5(H5),
 C7(H7), C8(H8), C9(H9), C10(H10)
3.d Idealised Me refined as rotating group:
 C14(H14A,H14B,H14C), C15(H15A,H15B,H15C), C17(H17A,H17B,H17C), C19(H19A,H19B,
 H19C), C21(H21A,H21B,H21C), C22(H22A,H22B,H22C)
;
_olex2_submission_special_instructions 'No special instructions were received'

loop_
_space_group_symop_operation_xyz
'x, y, z'
'-x, -y, -z'

loop_
_atom_site_type_symbol
_atom_site_label
_atom_site_fract_x
_atom_site_fract_y
_atom_site_fract_z
_atom_site_U_iso_or_equiv
_atom_site_adp_type
_atom_site_calc_flag
_atom_site_refinement_flags_adp
_atom_site_refinement_flags_occupancy
_atom_site_refinement_flags_posn
_atom_site_occupancy
_atom_site_disorder_assembly
_atom_site_disorder_group
F F13 0.80066(14) 0.24240(9) 0.98214(6) 0.0559(4) Uani d . . . 1.000000 . .
F F14 0.66774(11) 0.13663(13) 0.97861(6) 0.0592(4) Uani d . . . 1.000000 . .
F F15 0.83694(13) 0.09973(11) 0.93845(7) 0.0608(4) Uani d . . . 1.000000 . .
F F16 0.87776(11) 0.17361(10) 0.63819(7) 0.0546(3) Uani d . . . 1.000000 . .
F F17 0.73521(12) 0.07537(8) 0.71064(6) 0.0490(3) Uani d . . . 1.000000 . .
F F18 0.71119(14) 0.22034(10) 0.63982(7) 0.0587(4) Uani d . . . 1.000000 . .
C C23 0.61969(11) 0.55721(10) 0.76976(7) 0.0196(2) Uani d . . . 1.000000 . .
C C24 0.57359(12) 0.58891(11) 0.71114(8) 0.0216(3) Uani d . . . 1.000000 . .
H H24 0.622763 0.605403 0.661660 0.026000 Uiso calc U . R 1.000000 . .
C C25 0.45727(12) 0.59713(11) 0.72306(8) 0.0232(3) Uani d . . . 1.000000 . .
C C26 0.41331(14) 0.63599(13) 0.65813(9) 0.0305(3) Uani d . . . 1.000000 . .
C C27 0.38192(12) 0.57131(11) 0.79368(8) 0.0235(3) Uani d . . . 1.000000 . .
H H27 0.302961 0.577838 0.801723 0.028000 Uiso calc U . R 1.000000 . .
C C28 0.42575(11) 0.53537(11) 0.85269(8) 0.0219(3) Uani d . . . 1.000000 . .
C C29 0.34522(13) 0.50197(13) 0.92921(9) 0.0300(3) Uani d . . . 1.000000 . .
C C30 0.54100(11) 0.52866(11) 0.84112(7) 0.0211(2) Uani d . . . 1.000000 . .
H H30 0.568029 0.503980 0.882649 0.025000 Uiso calc U . R 1.000000 . .
C C31 0.78810(11) 0.60977(11) 0.82103(7) 0.0205(2) Uani d . . . 1.000000 . .
C C32 0.72073(12) 0.68619(11) 0.85551(7) 0.0214(3) Uani d . . . 1.000000 . .
H H32 0.649831 0.700184 0.846806 0.026000 Uiso calc U . R 1.000000 . .
C C33 0.75429(12) 0.74232(11) 0.90215(8) 0.0233(3) Uani d . . . 1.000000 . .
C C34 0.67847(14) 0.82296(13) 0.93743(9) 0.0315(3) Uani d . . . 1.000000 . .
C C35 0.85734(13) 0.72659(13) 0.91548(8) 0.0275(3) Uani d . . . 1.000000 . .
H H35 0.880243 0.765187 0.947208 0.033000 Uiso calc U . R 1.000000 . .
C C36 0.92635(12) 0.65245(14) 0.88094(9) 0.0300(3) Uani d . . . 1.000000 . .
C C37 1.03974(16) 0.6351(2) 0.89270(13) 0.0498(5) Uani d . . . 1.000000 . .
C C38 0.89264(12) 0.59553(13) 0.83488(8) 0.0266(3) Uani d . . . 1.000000 . .
H H38 0.942051 0.545382 0.812076 0.032000 Uiso calc U . R 1.000000 . .
C C39 0.76902(11) 0.41536(11) 0.78094(7) 0.0198(2) Uani d . . . 1.000000 . .
C C40 0.76963(12) 0.35727(11) 0.85107(7) 0.0228(3) Uani d . . . 1.000000 . .
H H40 0.768582 0.395725 0.889409 0.027000 Uiso calc U . R 1.000000 . .
C C41 0.77174(12) 0.24478(12) 0.86585(8) 0.0248(3) Uani d . . . 1.000000 . .
C C42 0.76808(15) 0.18364(13) 0.94162(9) 0.0324(3) Uani d . . . 1.000000 . .
C C43 0.77309(13) 0.18516(11) 0.81197(8) 0.0255(3) Uani d . . . 1.000000 . .
H H43 0.775394 0.108518 0.822152 0.031000 Uiso calc U . R 1.000000 . .
C C44 0.77098(12) 0.24054(11) 0.74266(8) 0.0237(3) Uani d . . . 1.000000 . .
C C45 0.77392(15) 0.17771(12) 0.68323(9) 0.0323(3) Uani d . . . 1.000000 . .
C C46 0.76907(12) 0.35278(11) 0.72754(7) 0.0220(3) Uani d . . . 1.000000 . .
H H46 0.767747 0.388338 0.679449 0.026000 Uiso calc U . R 1.000000 . .
C C47 0.83698(11) 0.60260(11) 0.68076(7) 0.0205(2) Uani d . . . 1.000000 . .
C C48 0.93818(12) 0.55890(11) 0.64568(8) 0.0229(3) Uani d . . . 1.000000 . .
H H48 0.958605 0.491653 0.669200 0.027000 Uiso calc U . R 1.000000 . .
C C49 1.00998(12) 0.61081(12) 0.57735(8) 0.0259(3) Uani d . . . 1.000000 . .
C C50 1.11816(15) 0.56110(14) 0.54322(10) 0.0364(4) Uani d . . . 1.000000 . .
C C51 0.98319(13) 0.70825(12) 0.54054(8) 0.0274(3) Uani d . . . 1.000000 . .
H H51 1.030883 0.742377 0.493138 0.033000 Uiso calc U . R 1.000000 . .
C C52 0.88478(13) 0.75447(12) 0.57492(8) 0.0251(3) Uani d . . . 1.000000 . .
C C53 0.85248(14) 0.86100(13) 0.53900(9) 0.0327(3) Uani d . . . 1.000000 . .
C C54 0.81464(12) 0.70369(11) 0.64411(8) 0.0228(3) Uani d . . . 1.000000 . .
H H54 0.749342 0.738863 0.667250 0.027000 Uiso calc U . R 1.000000 . .
B B2 0.75414(12) 0.54606(12) 0.76262(8) 0.0194(3) Uani d . . . 1.000000 . .
F F1 0.4229(11) 0.5674(5) 0.6147(4) 0.053(2) Uani d . P . 0.568(19) A 1
F F2 0.4691(10) 0.7282(6) 0.6153(5) 0.058(2) Uani d . P . 0.568(19) A 1
F F3 0.3040(6) 0.6617(13) 0.6783(2) 0.060(3) Uani d . P . 0.568(19) A 1
F F4 0.27408(17) 0.58045(19) 0.94828(9) 0.0521(6) Uani d . P . 0.832(5) B 1
F F5 0.27431(17) 0.41907(18) 0.93148(9) 0.0489(6) Uani d . P . 0.832(5) B 1
F F6 0.39427(12) 0.4721(2) 0.98152(8) 0.0460(6) Uani d . P . 0.832(5) B 1
F F7 0.6960(7) 0.9201(5) 0.8905(3) 0.0572(14) Uani d . P . 0.62(3) C 1
F F8 0.5721(5) 0.7999(6) 0.9519(6) 0.0718(18) Uani d . P . 0.62(3) C 1
F F9 0.6978(7) 0.8465(8) 0.9964(5) 0.0680(18) Uani d . P . 0.62(3) C 1
F F10 1.1204(5) 0.6793(9) 0.8288(4) 0.090(2) Uani d . P . 0.58(2) D 1
F F11 1.0583(6) 0.6866(11) 0.9406(8) 0.088(3) Uani d . P . 0.58(2) D 1
F F12 1.0583(11) 0.5341(9) 0.9072(10) 0.097(3) Uani d . P . 0.58(2) D 1
F F19 1.1030(2) 0.45125(18) 0.55409(18) 0.0504(7) Uani d U P . 0.594(4) E 1
F F20 1.1992(3) 0.5897(6) 0.5607(4) 0.105(2) Uani d U P . 0.594(4) E 1
F F21 1.1419(2) 0.5817(3) 0.46525(13) 0.0553(7) Uani d U P . 0.594(4) E 1
F F22 0.9019(8) 0.8867(8) 0.4667(4) 0.0657(18) Uani d . P . 0.61(2) F 1
F F23 0.7419(4) 0.8623(5) 0.5446(3) 0.0520(13) Uani d . P . 0.61(2) F 1
F F24 0.8700(9) 0.9403(5) 0.5689(5) 0.079(2) Uani d . P . 0.61(2) F 1
F F1A 0.480(3) 0.607(3) 0.5968(12) 0.060(7) Uani d . P . 0.186(16) A 2
F F2A 0.407(4) 0.7328(12) 0.642(2) 0.055(7) Uani d . P . 0.186(16) A 2
F F3A 0.316(3) 0.584(5) 0.667(2) 0.096(15) Uani d . P . 0.186(16) A 2
F F4A 0.3380(15) 0.5882(12) 0.9659(8) 0.0521(6) Uani d . P . 0.090(3) B 2
F F5A 0.2570(15) 0.471(2) 0.9420(9) 0.0489(6) Uani d . P . 0.090(3) B 2
F F6A 0.3927(14) 0.4269(17) 0.9699(9) 0.0460(6) Uani d . P . 0.090(3) B 2
F F7A 0.5717(8) 0.8089(9) 0.9388(6) 0.053(2) Uani d . P . 0.38(3) C 2
F F8A 0.6688(18) 0.8060(18) 1.0102(6) 0.084(4) Uani d . P . 0.38(3) C 2
F F9A 0.7100(14) 0.9215(9) 0.9076(14) 0.101(5) Uani d . P . 0.38(3) C 2
F F10A 1.1198(8) 0.7023(8) 0.8518(12) 0.095(4) Uani d . P . 0.42(2) D 2
F F11A 1.0343(9) 0.6347(16) 0.9664(5) 0.083(3) Uani d . P . 0.42(2) D 2
F F12A 1.0816(8) 0.5386(10) 0.8846(8) 0.063(2) Uani d . P . 0.42(2) D 2
F F19A 1.1419(7) 0.4772(5) 0.5841(6) 0.0504(7) Uani d U P . 0.204(3) E 2
F F20A 1.2123(7) 0.6346(5) 0.5270(5) 0.0322(18) Uani d U P . 0.204(3) E 2
F F21A 1.1325(7) 0.5355(8) 0.4851(4) 0.0553(7) Uani d U P . 0.204(3) E 2
F F22A 0.9305(15) 0.9038(11) 0.4773(10) 0.085(4) Uani d . P . 0.39(2) F 2
F F23A 0.7570(13) 0.8529(10) 0.5260(11) 0.084(3) Uani d . P . 0.39(2) F 2
F F24A 0.8424(12) 0.9350(9) 0.5815(6) 0.072(3) Uani d . P . 0.39(2) F 2
F F1B 0.361(3) 0.5567(9) 0.6435(19) 0.081(9) Uani d . P . 0.255(18) A 3
F F2B 0.4941(8) 0.674(4) 0.5948(10) 0.103(12) Uani d . P . 0.255(18) A 3
F F3B 0.343(2) 0.7107(16) 0.6690(9) 0.049(4) Uani d . P . 0.255(18) A 3
F F4B 0.254(2) 0.531(3) 0.9502(12) 0.0521(6) Uani d . P . 0.075(3) B 3
F F5B 0.3257(19) 0.3949(17) 0.9442(10) 0.0489(6) Uani d . P . 0.075(3) B 3
F F6B 0.3933(13) 0.541(2) 0.9788(8) 0.0460(6) Uani d . P . 0.075(3) B 3
F F19B 1.1192(6) 0.4802(6) 0.5190(6) 0.0504(7) Uani d U P . 0.188(2) E 3
F F20B 1.1743(6) 0.5194(9) 0.6021(4) 0.0389(18) Uani d U P . 0.188(2) E 3
F F21B 1.1900(8) 0.6211(7) 0.4875(4) 0.0553(7) Uani d U P . 0.188(2) E 3
N N1 0.58711(10) 0.97000(9) 0.25074(6) 0.0219(2) Uani d . . . 1.000000 . .
N N2 0.60932(12) 0.80907(10) 0.30594(7) 0.0295(3) Uani d . . . 1.000000 . .
C C1 0.58554(12) 0.99401(11) 0.43128(7) 0.0214(3) Uani d . . . 1.000000 . .
C C2 0.47709(12) 0.94566(11) 0.45080(7) 0.0225(3) Uani d . . . 1.000000 . .
H H2 0.460138 0.908246 0.416356 0.027000 Uiso calc U . R 1.000000 . .
C C3 0.60878(12) 1.05196(11) 0.48268(7) 0.0220(3) Uani d . . . 1.000000 . .
C C4 0.71203(13) 1.11242(12) 0.47255(8) 0.0272(3) Uani d . . . 1.000000 . .
H H4 0.709858 1.148847 0.512050 0.033000 Uiso calc U . R 1.000000 . .
C C5 0.81125(14) 1.12727(13) 0.41773(9) 0.0308(3) Uani d . . . 1.000000 . .
H H5 0.863328 1.175683 0.425017 0.037000 Uiso calc U . R 1.000000 . .
C C6 0.85479(13) 1.08488(13) 0.35028(8) 0.0293(3) Uani d . . . 1.000000 . .
C C7 0.96869(15) 1.11590(17) 0.31075(10) 0.0392(4) Uani d . . . 1.000000 . .
H H7 1.008078 1.164123 0.328372 0.047000 Uiso calc U . R 1.000000 . .
C C8 1.02420(16) 1.07808(19) 0.24729(10) 0.0446(4) Uani d . . . 1.000000 . .
H H8 1.101502 1.098638 0.222603 0.054000 Uiso calc U . R 1.000000 . .
C C9 0.96795(16) 1.01065(18) 0.21961(10) 0.0434(4) Uani d . . . 1.000000 . .
H H9 1.005903 0.984890 0.175648 0.052000 Uiso calc U . R 1.000000 . .
C C10 0.85572(15) 0.98066(15) 0.25629(9) 0.0354(3) Uani d . . . 1.000000 . .
H H10 0.817601 0.934852 0.236160 0.042000 Uiso calc U . R 1.000000 . .
C C11 0.79499(13) 1.01520(13) 0.32258(8) 0.0271(3) Uani d . . . 1.000000 . .
C C12 0.62034(13) 0.91464(11) 0.30731(8) 0.0240(3) Uani d . . . 1.000000 . .
C C13 0.58274(13) 1.08987(11) 0.23763(8) 0.0242(3) Uani d . . . 1.000000 . .
H H13 0.617205 1.114942 0.273149 0.029000 Uiso calc U . R 1.000000 . .
C C14 0.46105(14) 1.12380(13) 0.25711(10) 0.0321(3) Uani d . . . 1.000000 . .
H H14A 0.423813 1.100678 0.223515 0.048000 Uiso calc U . R 1.000000 . .
H H14B 0.459819 1.202685 0.251771 0.048000 Uiso calc U . R 1.000000 . .
H H14C 0.421063 1.089895 0.308618 0.048000 Uiso calc U . R 1.000000 . .
C C15 0.65408(16) 1.14200(13) 0.15990(9) 0.0356(4) Uani d . . . 1.000000 . .
H H15A 0.728601 1.110756 0.149150 0.053000 Uiso calc U . R 1.000000 . .
H H15B 0.662895 1.220110 0.156801 0.053000 Uiso calc U . R 1.000000 . .
H H15C 0.616831 1.128788 0.123537 0.053000 Uiso calc U . R 1.000000 . .
C C16 0.55559(13) 0.89902(12) 0.21173(8) 0.0263(3) Uani d . . . 1.000000 . .
C C17 0.51845(15) 0.93149(14) 0.14377(9) 0.0338(3) Uani d . . . 1.000000 . .
H H17A 0.583027 0.964084 0.101832 0.051000 Uiso calc U . R 1.000000 . .
H H17B 0.459556 0.984202 0.152581 0.051000 Uiso calc U . R 1.000000 . .
H H17C 0.488349 0.867546 0.132189 0.051000 Uiso calc U . R 1.000000 . .
C C18 0.56945(14) 0.79841(12) 0.24669(9) 0.0314(3) Uani d . . . 1.000000 . .
C C19 0.55250(19) 0.69218(14) 0.22688(12) 0.0461(5) Uani d . . . 1.000000 . .
H H19A 0.523980 0.703860 0.183552 0.069000 Uiso calc U . R 1.000000 . .
H H19B 0.497736 0.646182 0.269068 0.069000 Uiso calc U . R 1.000000 . .
H H19C 0.624644 0.656696 0.214996 0.069000 Uiso calc U . R 1.000000 . .
C C20 0.62946(18) 0.71436(13) 0.35939(10) 0.0411(4) Uani d . . . 1.000000 . .
H H20 0.659293 0.656448 0.330528 0.049000 Uiso calc U . R 1.000000 . .
C C21 0.5185(2) 0.67009(16) 0.41701(13) 0.0591(7) Uani d . . . 1.000000 . .
H H21A 0.530747 0.601611 0.447099 0.089000 Uiso calc U . R 1.000000 . .
H H21B 0.462902 0.657780 0.391688 0.089000 Uiso calc U . R 1.000000 . .
H H21C 0.490233 0.722363 0.449337 0.089000 Uiso calc U . R 1.000000 . .
C C22 0.7180(2) 0.74101(17) 0.39441(12) 0.0529(5) Uani d . . . 1.000000 . .
H H22A 0.690093 0.795622 0.424876 0.079000 Uiso calc U . R 1.000000 . .
H H22B 0.787521 0.769283 0.355182 0.079000 Uiso calc U . R 1.000000 . .
H H22C 0.733643 0.675389 0.425829 0.079000 Uiso calc U . R 1.000000 . .
B B1 0.67077(14) 0.97635(13) 0.35769(9) 0.0233(3) Uani d . . . 1.000000 . .
Cl Cl1 0.1530(3) 0.2020(4) 0.8822(2) 0.0779(10) Uani d . P . 0.445(8) G 1
Cl Cl3 0.1291(3) 0.3889(5) 0.76813(16) 0.0795(13) Uani d . P . 0.445(8) G 1
C C55 0.0696(12) 0.3070(14) 0.8538(9) 0.105(5) Uani d . P . 0.445(8) G 1
H H55A -0.002085 0.273740 0.853306 0.126000 Uiso calc U P R 0.445(8) G 1
H H55B 0.050448 0.353195 0.891782 0.126000 Uiso calc U P R 0.445(8) G 1
Cl Cl1A 0.1255(3) 0.1523(5) 0.9064(3) 0.1111(13) Uani d . P . 0.555(8) G 2
Cl Cl2A 0.0997(2) 0.3216(5) 0.78645(19) 0.1008(10) Uani d . P . 0.555(8) G 2
C C55A 0.0893(9) 0.2895(11) 0.8810(6) 0.089(5) Uani d . P . 0.555(8) G 2
H H55C 0.011151 0.299521 0.910843 0.106000 Uiso calc U P R 0.555(8) G 2
H H55D 0.140675 0.338991 0.892180 0.106000 Uiso calc U P R 0.555(8) G 2

loop_
_atom_site_aniso_label
_atom_site_aniso_U_11
_atom_site_aniso_U_22
_atom_site_aniso_U_33
_atom_site_aniso_U_12
_atom_site_aniso_U_13
_atom_site_aniso_U_23
F13 0.1075(11) 0.0356(6) 0.0345(6) -0.0111(6) -0.0405(7) 0.0015(4)
F14 0.0521(7) 0.0823(9) 0.0288(5) -0.0213(6) -0.0076(5) 0.0187(6)
F15 0.0862(10) 0.0523(7) 0.0445(7) 0.0295(7) -0.0270(7) -0.0006(6)
F16 0.0606(7) 0.0514(7) 0.0378(6) -0.0098(6) 0.0153(5) -0.0217(5)
F17 0.0792(8) 0.0264(5) 0.0335(5) -0.0180(5) -0.0017(5) -0.0089(4)
F18 0.1020(11) 0.0453(7) 0.0504(7) 0.0119(7) -0.0471(7) -0.0232(6)
C23 0.0217(6) 0.0166(5) 0.0197(6) -0.0013(4) -0.0052(5) -0.0033(4)
C24 0.0253(6) 0.0191(6) 0.0201(6) -0.0024(5) -0.0064(5) -0.0032(5)
C25 0.0280(7) 0.0189(6) 0.0252(6) -0.0008(5) -0.0122(5) -0.0033(5)
C26 0.0323(8) 0.0316(8) 0.0310(7) 0.0014(6) -0.0160(6) -0.0039(6)
C27 0.0221(6) 0.0200(6) 0.0295(7) 0.0003(5) -0.0087(5) -0.0060(5)
C28 0.0220(6) 0.0193(6) 0.0230(6) -0.0020(5) -0.0041(5) -0.0046(5)
C29 0.0239(7) 0.0347(8) 0.0276(7) -0.0015(6) -0.0025(6) -0.0048(6)
C30 0.0217(6) 0.0203(6) 0.0203(6) -0.0013(5) -0.0052(5) -0.0028(5)
C31 0.0208(6) 0.0207(6) 0.0177(6) -0.0025(5) -0.0028(5) -0.0026(5)
C32 0.0226(6) 0.0199(6) 0.0197(6) -0.0011(5) -0.0044(5) -0.0020(5)
C33 0.0266(6) 0.0205(6) 0.0202(6) -0.0011(5) -0.0027(5) -0.0047(5)
C34 0.0371(8) 0.0286(7) 0.0325(8) 0.0054(6) -0.0114(6) -0.0138(6)
C35 0.0271(7) 0.0305(7) 0.0260(7) -0.0042(6) -0.0059(5) -0.0106(6)
C36 0.0210(6) 0.0407(8) 0.0325(7) 0.0003(6) -0.0088(6) -0.0156(6)
C37 0.0292(8) 0.0739(15) 0.0648(13) 0.0121(9) -0.0224(9) -0.0453(12)
C38 0.0210(6) 0.0325(7) 0.0281(7) 0.0013(5) -0.0053(5) -0.0132(6)
C39 0.0187(6) 0.0208(6) 0.0185(6) -0.0012(4) -0.0037(4) -0.0029(5)
C40 0.0245(6) 0.0242(6) 0.0186(6) -0.0028(5) -0.0052(5) -0.0028(5)
C41 0.0270(7) 0.0247(7) 0.0204(6) -0.0039(5) -0.0070(5) 0.0015(5)
C42 0.0421(9) 0.0284(7) 0.0263(7) -0.0041(6) -0.0136(6) 0.0018(6)
C43 0.0291(7) 0.0192(6) 0.0251(7) -0.0032(5) -0.0056(5) 0.0000(5)
C44 0.0264(6) 0.0217(6) 0.0208(6) -0.0028(5) -0.0033(5) -0.0046(5)
C45 0.0466(9) 0.0221(7) 0.0238(7) -0.0044(6) -0.0031(6) -0.0048(5)
C46 0.0255(6) 0.0209(6) 0.0171(6) -0.0019(5) -0.0037(5) -0.0020(5)
C47 0.0218(6) 0.0197(6) 0.0192(6) -0.0029(5) -0.0045(5) -0.0044(5)
C48 0.0251(6) 0.0198(6) 0.0212(6) -0.0015(5) -0.0034(5) -0.0032(5)
C49 0.0261(7) 0.0239(6) 0.0232(6) -0.0025(5) 0.0003(5) -0.0059(5)
C50 0.0344(8) 0.0313(8) 0.0333(8) 0.0014(6) 0.0057(6) -0.0066(6)
C51 0.0295(7) 0.0259(7) 0.0213(6) -0.0058(5) -0.0012(5) -0.0010(5)
C52 0.0281(7) 0.0217(6) 0.0234(6) -0.0038(5) -0.0068(5) -0.0001(5)
C53 0.0346(8) 0.0276(7) 0.0308(8) -0.0033(6) -0.0081(6) 0.0043(6)
C54 0.0221(6) 0.0218(6) 0.0227(6) -0.0019(5) -0.0047(5) -0.0034(5)
B2 0.0199(6) 0.0194(6) 0.0175(6) -0.0012(5) -0.0037(5) -0.0032(5)
F1 0.091(6) 0.043(3) 0.044(3) 0.015(3) -0.043(3) -0.019(2)
F2 0.065(5) 0.047(3) 0.065(4) -0.023(3) -0.046(4) 0.029(2)
F3 0.035(2) 0.105(7) 0.0409(14) 0.026(3) -0.0197(14) -0.005(3)
F4 0.0500(10) 0.0535(11) 0.0390(8) 0.0209(9) 0.0078(7) -0.0099(8)
F5 0.0440(10) 0.0571(11) 0.0366(7) -0.0309(9) 0.0017(6) -0.0067(7)
F6 0.0269(6) 0.0824(18) 0.0209(6) -0.0090(9) -0.0048(4) 0.0061(8)
F7 0.075(3) 0.026(2) 0.060(2) 0.016(2) -0.0095(16) -0.0027(13)
F8 0.035(2) 0.049(2) 0.118(4) -0.0049(17) 0.017(2) -0.047(2)
F9 0.095(3) 0.084(4) 0.059(3) 0.057(3) -0.051(3) -0.056(3)
F10 0.0180(16) 0.156(6) 0.105(3) 0.007(2) -0.0127(15) -0.057(3)
F11 0.040(2) 0.158(6) 0.114(6) 0.033(3) -0.047(3) -0.110(5)
F12 0.080(5) 0.095(4) 0.157(9) 0.043(3) -0.089(6) -0.043(4)
F19 0.0386(11) 0.0252(11) 0.0651(18) 0.0061(9) 0.0124(11) 0.0005(9)
F20 0.0238(17) 0.178(6) 0.159(6) 0.029(3) -0.034(3) -0.138(5)
F21 0.0676(14) 0.0608(18) 0.0195(11) 0.0243(14) 0.0093(9) -0.0006(9)
F22 0.068(4) 0.071(4) 0.0318(15) 0.022(2) 0.0014(19) 0.0249(16)
F23 0.0323(16) 0.044(2) 0.063(2) 0.0045(13) -0.009(2) 0.0230(16)
F24 0.136(4) 0.0191(16) 0.114(5) -0.002(2) -0.095(4) -0.001(2)
F1A 0.093(16) 0.072(14) 0.028(7) 0.033(12) -0.033(9) -0.016(8)
F2A 0.086(18) 0.030(5) 0.075(14) 0.013(9) -0.064(14) -0.010(7)
F3A 0.055(12) 0.14(3) 0.091(15) -0.046(16) -0.060(12) 0.050(18)
F4A 0.0500(10) 0.0535(11) 0.0390(8) 0.0209(9) 0.0078(7) -0.0099(8)
F5A 0.0440(10) 0.0571(11) 0.0366(7) -0.0309(9) 0.0017(6) -0.0067(7)
F6A 0.0269(6) 0.0824(18) 0.0209(6) -0.0090(9) -0.0048(4) 0.0061(8)
F7A 0.036(4) 0.078(5) 0.073(4) 0.031(3) -0.031(3) -0.056(3)
F8A 0.132(9) 0.100(8) 0.033(3) 0.083(7) -0.030(4) -0.039(4)
F9A 0.067(5) 0.024(4) 0.181(12) -0.011(3) 0.023(7) -0.037(6)
F10A 0.035(3) 0.077(4) 0.169(11) -0.021(2) -0.039(5) 0.003(5)
F11A 0.040(3) 0.175(9) 0.059(3) 0.033(4) -0.032(3) -0.058(4)
F12A 0.038(2) 0.070(3) 0.115(5) 0.025(2) -0.048(3) -0.057(4)
F19A 0.0386(11) 0.0252(11) 0.0651(18) 0.0061(9) 0.0124(11) 0.0005(9)
F20A 0.015(2) 0.019(2) 0.050(4) -0.0016(16) 0.008(2) -0.003(2)
F21A 0.0676(14) 0.0608(18) 0.0195(11) 0.0243(14) 0.0093(9) -0.0006(9)
F22A 0.072(7) 0.047(4) 0.078(7) 0.023(4) 0.035(4) 0.042(4)
F23A 0.103(7) 0.042(3) 0.141(8) -0.011(4) -0.103(6) 0.008(5)
F24A 0.136(7) 0.041(4) 0.047(3) 0.048(4) -0.036(4) -0.020(3)
F1B 0.14(2) 0.036(4) 0.115(18) 0.002(10) -0.108(18) -0.018(9)
F2B 0.045(4) 0.19(3) 0.041(7) 0.010(12) -0.010(4) 0.054(12)
F3B 0.060(11) 0.043(6) 0.059(6) 0.031(6) -0.039(7) -0.018(5)
F4B 0.0500(10) 0.0535(11) 0.0390(8) 0.0209(9) 0.0078(7) -0.0099(8)
F5B 0.0440(10) 0.0571(11) 0.0366(7) -0.0309(9) 0.0017(6) -0.0067(7)
F6B 0.0269(6) 0.0824(18) 0.0209(6) -0.0090(9) -0.0048(4) 0.0061(8)
F19B 0.0386(11) 0.0252(11) 0.0651(18) 0.0061(9) 0.0124(11) 0.0005(9)
F20B 0.015(3) 0.078(5) 0.033(3) 0.019(3) -0.012(2) -0.027(3)
F21B 0.0676(14) 0.0608(18) 0.0195(11) 0.0243(14) 0.0093(9) -0.0006(9)
N1 0.0283(6) 0.0176(5) 0.0181(5) -0.0018(4) -0.0030(4) -0.0056(4)
N2 0.0404(7) 0.0175(5) 0.0249(6) 0.0026(5) -0.0008(5) -0.0045(5)
C1 0.0266(6) 0.0186(6) 0.0183(6) 0.0035(5) -0.0063(5) -0.0025(5)
C2 0.0292(7) 0.0200(6) 0.0186(6) 0.0020(5) -0.0073(5) -0.0044(5)
C3 0.0269(6) 0.0200(6) 0.0188(6) 0.0027(5) -0.0071(5) -0.0029(5)
C4 0.0314(7) 0.0279(7) 0.0227(6) -0.0018(6) -0.0085(6) -0.0052(5)
C5 0.0302(7) 0.0335(8) 0.0272(7) -0.0055(6) -0.0084(6) -0.0022(6)
C6 0.0272(7) 0.0344(8) 0.0224(6) 0.0003(6) -0.0061(5) 0.0017(6)
C7 0.0305(8) 0.0534(11) 0.0280(8) -0.0065(7) -0.0058(6) 0.0019(7)
C8 0.0289(8) 0.0655(13) 0.0295(8) -0.0024(8) -0.0001(6) 0.0019(8)
C9 0.0343(9) 0.0599(12) 0.0290(8) 0.0091(8) 0.0010(7) -0.0084(8)
C10 0.0325(8) 0.0436(9) 0.0267(7) 0.0067(7) -0.0033(6) -0.0080(7)
C11 0.0278(7) 0.0295(7) 0.0215(6) 0.0049(5) -0.0049(5) -0.0024(5)
C12 0.0306(7) 0.0185(6) 0.0184(6) 0.0017(5) -0.0003(5) -0.0040(5)
C13 0.0345(7) 0.0168(6) 0.0222(6) -0.0019(5) -0.0094(5) -0.0040(5)
C14 0.0379(8) 0.0231(7) 0.0380(8) 0.0044(6) -0.0131(7) -0.0099(6)
C15 0.0482(10) 0.0254(7) 0.0269(7) -0.0090(7) -0.0051(7) 0.0009(6)
C16 0.0311(7) 0.0232(6) 0.0228(6) -0.0052(5) -0.0014(5) -0.0099(5)
C17 0.0417(9) 0.0355(8) 0.0268(7) -0.0051(7) -0.0094(6) -0.0131(6)
C18 0.0380(8) 0.0224(7) 0.0291(7) -0.0035(6) 0.0010(6) -0.0108(6)
C19 0.0589(12) 0.0242(8) 0.0526(11) -0.0057(7) -0.0059(9) -0.0179(8)
C20 0.0617(12) 0.0190(7) 0.0331(8) 0.0115(7) -0.0027(8) -0.0006(6)
C21 0.0790(16) 0.0273(9) 0.0451(11) 0.0081(9) 0.0110(11) 0.0092(8)
C22 0.0816(16) 0.0347(9) 0.0448(11) 0.0262(10) -0.0248(11) -0.0055(8)
B1 0.0286(7) 0.0209(7) 0.0192(6) 0.0051(6) -0.0058(6) -0.0033(5)
Cl1 0.0572(14) 0.116(2) 0.0817(16) 0.0209(13) -0.0263(11) -0.0630(16)
Cl3 0.0533(12) 0.125(3) 0.0740(13) 0.0304(15) -0.0193(9) -0.0548(16)
C55 0.049(6) 0.096(7) 0.136(15) 0.011(5) 0.029(7) -0.031(9)
Cl1A 0.0769(14) 0.174(3) 0.114(2) 0.0056(17) -0.0297(15) -0.102(3)
Cl2A 0.0642(10) 0.139(3) 0.1079(16) 0.0129(14) -0.0037(11) -0.0801(18)
C55A 0.054(5) 0.134(10) 0.087(6) -0.022(5) 0.006(3) -0.084(7)

loop_
_atom_type_symbol
_atom_type_description
_atom_type_scat_dispersion_real
_atom_type_scat_dispersion_imag
_atom_type_scat_source
C C 0.0033 0.0016 'International Tables Vol C Tables 4.2.6.8 and 6.1.1.4'
H H 0.0000 0.0000 'International Tables Vol C Tables 4.2.6.8 and 6.1.1.4'
B B 0.0013 0.0007 'International Tables Vol C Tables 4.2.6.8 and 6.1.1.4'
Cl Cl 0.1484 0.1585 'International Tables Vol C Tables 4.2.6.8 and 6.1.1.4'
F F 0.0171 0.0103 'International Tables Vol C Tables 4.2.6.8 and 6.1.1.4'
N N 0.0061 0.0033 'International Tables Vol C Tables 4.2.6.8 and 6.1.1.4'

loop_
_geom_angle_atom_site_label_1
_geom_angle_atom_site_label_2
_geom_angle_atom_site_label_3
_geom_angle_site_symmetry_1
_geom_angle_site_symmetry_3
_geom_angle
_geom_angle_publ_flag
C24 C23 C30 . . 115.65(12) ?
C24 C23 B2 . . 126.27(12) ?
C30 C23 B2 . . 118.04(12) ?
C23 C24 H24 . . 119.000000 ?
C23 C24 C25 . . 121.98(13) ?
C25 C24 H24 . . 119.000000 ?
C24 C25 C26 . . 119.45(13) ?
C27 C25 C24 . . 121.32(13) ?
C27 C25 C26 . . 119.23(13) ?
F1 C26 C25 . . 113.5(3) ?
F1 C26 F2 . . 106.3(3) ?
F1 C26 F3 . . 107.3(3) ?
F2 C26 C25 . . 111.4(2) ?
F3 C26 C25 . . 113.3(2) ?
F3 C26 F2 . . 104.4(3) ?
F1A C26 C25 . . 110.5(6) ?
F2A C26 C25 . . 115.0(5) ?
F2A C26 F1A . . 105.7(12) ?
F2A C26 F3A . . 111.9(12) ?
F3A C26 C25 . . 110.9(7) ?
F3A C26 F1A . . 102.0(17) ?
F1B C26 C25 . . 111.1(7) ?
F1B C26 F2B . . 105.1(12) ?
F2B C26 C25 . . 113.7(5) ?
F3B C26 C25 . . 113.0(4) ?
F3B C26 F1B . . 106.7(8) ?
F3B C26 F2B . . 106.7(10) ?
C25 C27 H27 . . 121.200000 ?
C25 C27 C28 . . 117.66(13) ?
C28 C27 H27 . . 121.200000 ?
C27 C28 C29 . . 118.52(13) ?
C30 C28 C27 . . 121.09(13) ?
C30 C28 C29 . . 120.38(13) ?
F4 C29 C28 . . 111.83(15) ?
F4 C29 F5 . . 102.94(16) ?
F5 C29 C28 . . 110.57(14) ?
F6 C29 C28 . . 114.21(13) ?
F6 C29 F4 . . 108.60(17) ?
F6 C29 F5 . . 108.01(17) ?
F4A C29 C28 . . 108.2(6) ?
F5A C29 C28 . . 125.2(8) ?
F5A C29 F4A . . 105.1(13) ?
F5A C29 F6A . . 104.8(13) ?
F6A C29 C28 . . 109.2(7) ?
F6A C29 F4A . . 101.9(10) ?
F4B C29 C28 . . 126.3(11) ?
F4B C29 F5B . . 100.7(16) ?
F4B C29 F6B . . 99.2(16) ?
F5B C29 C28 . . 109.4(8) ?
F5B C29 F6B . . 114.2(12) ?
F6B C29 C28 . . 107.0(6) ?
C23 C30 H30 . . 118.900000 ?
C28 C30 C23 . . 122.23(13) ?
C28 C30 H30 . . 118.900000 ?
C32 C31 C38 . . 115.74(12) ?
C32 C31 B2 . . 123.48(12) ?
C38 C31 B2 . . 120.62(12) ?
C31 C32 H32 . . 119.000000 ?
C33 C32 C31 . . 122.07(13) ?
C33 C32 H32 . . 119.000000 ?
C32 C33 C34 . . 119.54(13) ?
C35 C33 C32 . . 121.27(13) ?
C35 C33 C34 . . 119.17(13) ?
F7 C34 C33 . . 110.1(4) ?
F8 C34 C33 . . 114.4(3) ?
F8 C34 F7 . . 104.3(5) ?
F8 C34 F9 . . 109.3(5) ?
F9 C34 C33 . . 115.1(3) ?
F9 C34 F7 . . 102.3(5) ?
F7A C34 C33 . . 113.1(4) ?
F7A C34 F8A . . 101.4(10) ?
F8A C34 C33 . . 109.5(5) ?
F9A C34 C33 . . 114.2(7) ?
F9A C34 F7A . . 107.9(10) ?
F9A C34 F8A . . 109.8(7) ?
C33 C35 H35 . . 121.200000 ?
C33 C35 C36 . . 117.67(13) ?
C36 C35 H35 . . 121.200000 ?
C35 C36 C37 . . 119.15(14) ?
C35 C36 C38 . . 121.20(14) ?
C38 C36 C37 . . 119.65(15) ?
F10 C37 C36 . . 108.7(3) ?
F11 C37 C36 . . 113.9(3) ?
F11 C37 F10 . . 102.9(5) ?
F12 C37 C36 . . 111.6(4) ?
F12 C37 F10 . . 107.0(7) ?
F12 C37 F11 . . 112.2(6) ?
F10A C37 C36 . . 116.7(5) ?
F10A C37 F11A . . 107.2(6) ?
F10A C37 F12A . . 104.0(8) ?
F11A C37 C36 . . 111.0(4) ?
F12A C37 C36 . . 115.6(4) ?
F12A C37 F11A . . 100.9(8) ?
C31 C38 H38 . . 119.000000 ?
C36 C38 C31 . . 122.03(14) ?
C36 C38 H38 . . 119.000000 ?
C40 C39 B2 . . 123.92(12) ?
C46 C39 C40 . . 115.77(12) ?
C46 C39 B2 . . 119.94(12) ?
C39 C40 H40 . . 119.100000 ?
C41 C40 C39 . . 121.74(13) ?
C41 C40 H40 . . 119.100000 ?
C40 C41 C42 . . 121.18(13) ?
C43 C41 C40 . . 121.31(13) ?
C43 C41 C42 . . 117.46(13) ?
F13 C42 F14 . . 109.98(15) ?
F13 C42 F15 . . 105.00(15) ?
F13 C42 C41 . . 113.57(13) ?
F14 C42 F15 . . 103.09(15) ?
F14 C42 C41 . . 112.25(14) ?
F15 C42 C41 . . 112.22(14) ?
C41 C43 H43 . . 121.000000 ?
C41 C43 C44 . . 118.01(13) ?
C44 C43 H43 . . 121.000000 ?
C43 C44 C45 . . 118.89(13) ?
C43 C44 C46 . . 120.94(13) ?
C46 C44 C45 . . 120.15(13) ?
F16 C45 F17 . . 106.35(14) ?
F16 C45 F18 . . 106.31(14) ?
F16 C45 C44 . . 112.41(14) ?
F17 C45 F18 . . 106.10(15) ?
F17 C45 C44 . . 112.80(13) ?
F18 C45 C44 . . 112.37(14) ?
C39 C46 H46 . . 118.900000 ?
C44 C46 C39 . . 122.21(13) ?
C44 C46 H46 . . 118.900000 ?
C48 C47 C54 . . 115.67(12) ?
C48 C47 B2 . . 123.03(12) ?
C54 C47 B2 . . 121.10(12) ?
C47 C48 H48 . . 119.000000 ?
C49 C48 C47 . . 122.10(13) ?
C49 C48 H48 . . 119.000000 ?
C48 C49 C50 . . 119.66(14) ?
C51 C49 C48 . . 121.05(14) ?
C51 C49 C50 . . 119.29(13) ?
C49 C50 F20B . . 109.6(3) ?
F19 C50 C49 . . 110.67(15) ?
F19 C50 F21 . . 96.9(2) ?
F20 C50 C49 . . 114.4(2) ?
F20 C50 F19 . . 113.4(4) ?
F20 C50 F21 . . 110.4(4) ?
F21 C50 C49 . . 109.72(17) ?
F19A C50 C49 . . 115.2(3) ?
F19A C50 F20A . . 104.4(6) ?
F20A C50 C49 . . 111.2(4) ?
F21A C50 C49 . . 119.2(4) ?
F21A C50 F19A . . 103.9(6) ?
F21A C50 F20A . . 101.0(6) ?
F19B C50 C49 . . 121.6(4) ?
F19B C50 F20B . . 98.0(6) ?
F19B C50 F21B . . 99.8(6) ?
F21B C50 C49 . . 116.7(3) ?
F21B C50 F20B . . 109.2(6) ?
C49 C51 H51 . . 121.000000 ?
C49 C51 C52 . . 117.96(13) ?
C52 C51 H51 . . 121.000000 ?
C51 C52 C53 . . 120.62(13) ?
C51 C52 C54 . . 120.82(14) ?
C54 C52 C53 . . 118.56(14) ?
F22 C53 C52 . . 113.9(4) ?
F22 C53 F23 . . 103.3(4) ?
F23 C53 C52 . . 112.4(3) ?
F24 C53 C52 . . 113.3(3) ?
F24 C53 F22 . . 108.5(5) ?
F24 C53 F23 . . 104.7(5) ?
F22A C53 C52 . . 112.1(6) ?
F22A C53 F24A . . 103.9(9) ?
F23A C53 C52 . . 111.6(5) ?
F23A C53 F22A . . 109.9(7) ?
F23A C53 F24A . . 106.8(9) ?
F24A C53 C52 . . 112.1(5) ?
C47 C54 H54 . . 118.900000 ?
C52 C54 C47 . . 122.29(13) ?
C52 C54 H54 . . 118.900000 ?
C23 B2 C31 . . 110.26(11) ?
C39 B2 C23 . . 104.13(10) ?
C39 B2 C31 . . 112.94(11) ?
C47 B2 C23 . . 113.15(11) ?
C47 B2 C31 . . 104.69(10) ?
C47 B2 C39 . . 111.89(11) ?
C12 N1 C13 . . 121.62(11) ?
C12 N1 C16 . . 110.26(12) ?
C16 N1 C13 . . 128.08(12) ?
C12 N2 C18 . . 109.29(13) ?
C12 N2 C20 . . 127.91(15) ?
C18 N2 C20 . . 122.73(14) ?
C2 C1 C3 . . 116.74(12) ?
C2 C1 B1 . . 117.46(12) ?
C3 C1 B1 . . 125.76(13) ?
C1 C2 H2 . . 117.400000 ?
C1 C2 C3 . 2_676 125.17(12) ?
C3 C2 H2 2_676 . 117.400000 ?
C1 C3 C4 . . 126.31(13) ?
C2 C3 C1 2_676 . 118.07(13) ?
C2 C3 C4 2_676 . 115.59(12) ?
C3 C4 H4 . . 113.800000 ?
C5 C4 C3 . . 132.39(14) ?
C5 C4 H4 . . 113.800000 ?
C4 C5 H5 . . 113.300000 ?
C4 C5 C6 . . 133.39(15) ?
C6 C5 H5 . . 113.300000 ?
C7 C6 C5 . . 114.63(15) ?
C7 C6 C11 . . 119.04(15) ?
C11 C6 C5 . . 126.31(14) ?
C6 C7 H7 . . 119.100000 ?
C8 C7 C6 . . 121.72(18) ?
C8 C7 H7 . . 119.100000 ?
C7 C8 H8 . . 119.900000 ?
C9 C8 C7 . . 120.13(17) ?
C9 C8 H8 . . 119.900000 ?
C8 C9 H9 . . 120.300000 ?
C8 C9 C10 . . 119.43(17) ?
C10 C9 H9 . . 120.300000 ?
C9 C10 H10 . . 118.500000 ?
C9 C10 C11 . . 122.92(17) ?
C11 C10 H10 . . 118.500000 ?
C6 C11 B1 . . 125.50(13) ?
C10 C11 C6 . . 116.73(14) ?
C10 C11 B1 . . 117.77(14) ?
N1 C12 N2 . . 106.83(13) ?
N1 C12 B1 . . 120.95(12) ?
N2 C12 B1 . . 132.05(13) ?
N1 C13 H13 . . 106.700000 ?
N1 C13 C14 . . 110.65(12) ?
N1 C13 C15 . . 111.78(12) ?
C14 C13 H13 . . 106.700000 ?
C15 C13 H13 . . 106.700000 ?
C15 C13 C14 . . 113.87(14) ?
C13 C14 H14A . . 109.500000 ?
C13 C14 H14B . . 109.500000 ?
C13 C14 H14C . . 109.500000 ?
H14A C14 H14B . . 109.500000 ?
H14A C14 H14C . . 109.500000 ?
H14B C14 H14C . . 109.500000 ?
C13 C15 H15A . . 109.500000 ?
C13 C15 H15B . . 109.500000 ?
C13 C15 H15C . . 109.500000 ?
H15A C15 H15B . . 109.500000 ?
H15A C15 H15C . . 109.500000 ?
H15B C15 H15C . . 109.500000 ?
N1 C16 C17 . . 125.37(13) ?
C18 C16 N1 . . 106.06(14) ?
C18 C16 C17 . . 128.54(14) ?
C16 C17 H17A . . 109.500000 ?
C16 C17 H17B . . 109.500000 ?
C16 C17 H17C . . 109.500000 ?
H17A C17 H17B . . 109.500000 ?
H17A C17 H17C . . 109.500000 ?
H17B C17 H17C . . 109.500000 ?
N2 C18 C19 . . 123.41(16) ?
C16 C18 N2 . . 107.55(13) ?
C16 C18 C19 . . 128.97(17) ?
C18 C19 H19A . . 109.500000 ?
C18 C19 H19B . . 109.500000 ?
C18 C19 H19C . . 109.500000 ?
H19A C19 H19B . . 109.500000 ?
H19A C19 H19C . . 109.500000 ?
H19B C19 H19C . . 109.500000 ?
N2 C20 H20 . . 107.300000 ?
N2 C20 C21 . . 110.17(17) ?
N2 C20 C22 . . 111.83(15) ?
C21 C20 H20 . . 107.300000 ?
C22 C20 H20 . . 107.300000 ?
C22 C20 C21 . . 112.60(19) ?
C20 C21 H21A . . 109.500000 ?
C20 C21 H21B . . 109.500000 ?
C20 C21 H21C . . 109.500000 ?
H21A C21 H21B . . 109.500000 ?
H21A C21 H21C . . 109.500000 ?
H21B C21 H21C . . 109.500000 ?
C20 C22 H22A . . 109.500000 ?
C20 C22 H22B . . 109.500000 ?
C20 C22 H22C . . 109.500000 ?
H22A C22 H22B . . 109.500000 ?
H22A C22 H22C . . 109.500000 ?
H22B C22 H22C . . 109.500000 ?
C1 B1 C12 . . 115.58(13) ?
C11 B1 C1 . . 129.90(13) ?
C11 B1 C12 . . 114.39(12) ?
Cl1 C55 H55A . . 108.200000 ?
Cl1 C55 H55B . . 108.200000 ?
Cl3 C55 Cl1 . . 116.4(7) ?
Cl3 C55 H55A . . 108.200000 ?
Cl3 C55 H55B . . 108.200000 ?
H55A C55 H55B . . 107.300000 ?
Cl1A C55A H55C . . 109.500000 ?
Cl1A C55A H55D . . 109.500000 ?
Cl2A C55A Cl1A . . 110.9(5) ?
Cl2A C55A H55C . . 109.500000 ?
Cl2A C55A H55D . . 109.500000 ?
H55C C55A H55D . . 108.000000 ?

loop_
_geom_bond_atom_site_label_1
_geom_bond_atom_site_label_2
_geom_bond_site_symmetry_2
_geom_bond_distance
_geom_bond_publ_flag
F13 C42 . 1.312(2) ?
F14 C42 . 1.320(2) ?
F15 C42 . 1.349(2) ?
F16 C45 . 1.329(2) ?
F17 C45 . 1.3340(18) ?
F18 C45 . 1.336(2) ?
C23 C24 . 1.3960(19) ?
C23 C30 . 1.4105(18) ?
C23 B2 . 1.638(2) ?
C24 H24 . 0.950000 ?
C24 C25 . 1.398(2) ?
C25 C26 . 1.499(2) ?
C25 C27 . 1.381(2) ?
C26 F1 . 1.289(5) ?
C26 F2 . 1.352(5) ?
C26 F3 . 1.349(4) ?
C26 F1A . 1.335(16) ?
C26 F2A . 1.206(12) ?
C26 F3A . 1.323(17) ?
C26 F1B . 1.314(13) ?
C26 F2B . 1.335(9) ?
C26 F3B . 1.279(9) ?
C27 H27 . 0.950000 ?
C27 C28 . 1.393(2) ?
C28 C29 . 1.497(2) ?
C28 C30 . 1.3838(19) ?
C29 F4 . 1.347(2) ?
C29 F5 . 1.359(2) ?
C29 F6 . 1.314(2) ?
C29 F4A . 1.390(16) ?
C29 F5A . 1.107(14) ?
C29 F6A . 1.352(19) ?
C29 F4B . 1.17(2) ?
C29 F5B . 1.335(19) ?
C29 F6B . 1.420(19) ?
C30 H30 . 0.950000 ?
C31 C32 . 1.3987(19) ?
C31 C38 . 1.400(2) ?
C31 B2 . 1.642(2) ?
C32 H32 . 0.950000 ?
C32 C33 . 1.3909(19) ?
C33 C34 . 1.495(2) ?
C33 C35 . 1.379(2) ?
C34 F7 . 1.353(6) ?
C34 F8 . 1.289(6) ?
C34 F9 . 1.308(6) ?
C34 F7A . 1.329(8) ?
C34 F8A . 1.339(10) ?
C34 F9A . 1.278(12) ?
C35 H35 . 0.950000 ?
C35 C36 . 1.387(2) ?
C36 C37 . 1.495(2) ?
C36 C38 . 1.389(2) ?
C37 F10 . 1.359(8) ?
C37 F11 . 1.291(5) ?
C37 F12 . 1.284(11) ?
C37 F10A . 1.275(9) ?
C37 F11A . 1.392(7) ?
C37 F12A . 1.335(11) ?
C38 H38 . 0.950000 ?
C39 C40 . 1.4055(19) ?
C39 C46 . 1.4042(18) ?
C39 B2 . 1.637(2) ?
C40 H40 . 0.950000 ?
C40 C41 . 1.393(2) ?
C41 C42 . 1.497(2) ?
C41 C43 . 1.383(2) ?
C43 H43 . 0.950000 ?
C43 C44 . 1.386(2) ?
C44 C45 . 1.496(2) ?
C44 C46 . 1.3900(19) ?
C46 H46 . 0.950000 ?
C47 C48 . 1.3984(19) ?
C47 C54 . 1.3998(19) ?
C47 B2 . 1.6345(19) ?
C48 H48 . 0.950000 ?
C48 C49 . 1.3929(19) ?
C49 C50 . 1.496(2) ?
C49 C51 . 1.384(2) ?
C50 F19 . 1.367(3) ?
C50 F20 . 1.225(3) ?
C50 F21 . 1.408(3) ?
C50 F19A . 1.278(8) ?
C50 F20A . 1.422(8) ?
C50 F21A . 1.179(8) ?
C50 F19B . 1.195(8) ?
C50 F20B . 1.503(7) ?
C50 F21B . 1.287(8) ?
C51 H51 . 0.950000 ?
C51 C52 . 1.384(2) ?
C52 C53 . 1.495(2) ?
C52 C54 . 1.3924(19) ?
C53 F22 . 1.318(8) ?
C53 F23 . 1.344(5) ?
C53 F24 . 1.291(6) ?
C53 F22A . 1.312(13) ?
C53 F23A . 1.288(10) ?
C53 F24A . 1.330(8) ?
C54 H54 . 0.950000 ?
N1 C12 . 1.3418(19) ?
N1 C13 . 1.4863(17) ?
N1 C16 . 1.3936(17) ?
N2 C12 . 1.3445(18) ?
N2 C18 . 1.393(2) ?
N2 C20 . 1.489(2) ?
C1 C2 . 1.399(2) ?
C1 C3 . 1.4241(19) ?
C1 B1 . 1.546(2) ?
C2 H2 . 0.950000 ?
C2 C3 2_676 1.4051(19) ?
C3 C4 . 1.441(2) ?
C4 H4 . 0.950000 ?
C4 C5 . 1.350(2) ?
C5 H5 . 0.950000 ?
C5 C6 . 1.445(2) ?
C6 C7 . 1.412(2) ?
C6 C11 . 1.422(2) ?
C7 H7 . 0.950000 ?
C7 C8 . 1.377(3) ?
C8 H8 . 0.950000 ?
C8 C9 . 1.375(3) ?
C9 H9 . 0.950000 ?
C9 C10 . 1.382(2) ?
C10 H10 . 0.950000 ?
C10 C11 . 1.417(2) ?
C11 B1 . 1.532(2) ?
C12 B1 . 1.605(2) ?
C13 H13 . 1.000000 ?
C13 C14 . 1.520(2) ?
C13 C15 . 1.517(2) ?
C14 H14A . 0.980000 ?
C14 H14B . 0.980000 ?
C14 H14C . 0.980000 ?
C15 H15A . 0.980000 ?
C15 H15B . 0.980000 ?
C15 H15C . 0.980000 ?
C16 C17 . 1.490(2) ?
C16 C18 . 1.351(2) ?
C17 H17A . 0.980000 ?
C17 H17B . 0.980000 ?
C17 H17C . 0.980000 ?
C18 C19 . 1.491(2) ?
C19 H19A . 0.980000 ?
C19 H19B . 0.980000 ?
C19 H19C . 0.980000 ?
C20 H20 . 1.000000 ?
C20 C21 . 1.522(3) ?
C20 C22 . 1.514(3) ?
C21 H21A . 0.980000 ?
C21 H21B . 0.980000 ?
C21 H21C . 0.980000 ?
C22 H22A . 0.980000 ?
C22 H22B . 0.980000 ?
C22 H22C . 0.980000 ?
Cl1 C55 . 1.771(17) ?
Cl3 C55 . 1.724(16) ?
C55 H55A . 0.990000 ?
C55 H55B . 0.990000 ?
Cl1A C55A . 1.793(14) ?
Cl2A C55A . 1.746(11) ?
C55A H55C . 0.990000 ?
C55A H55D . 0.990000 ?

loop_
_geom_torsion_atom_site_label_1
_geom_torsion_atom_site_label_2
_geom_torsion_atom_site_label_3
_geom_torsion_atom_site_label_4
_geom_torsion_site_symmetry_1
_geom_torsion_site_symmetry_2
_geom_torsion_site_symmetry_3
_geom_torsion_site_symmetry_4
_geom_torsion
_geom_torsion_publ_flag
C23 C24 C25 C26 . . . . 177.49(13) ?
C23 C24 C25 C27 . . . . -1.7(2) ?
C24 C23 C30 C28 . . . . -2.27(19) ?
C24 C23 B2 C31 . . . . 130.33(13) ?
C24 C23 B2 C39 . . . . -108.24(14) ?
C24 C23 B2 C47 . . . . 13.47(18) ?
C24 C25 C26 F1 . . . . 70.5(7) ?
C24 C25 C26 F2 . . . . -49.5(7) ?
C24 C25 C26 F3 . . . . -166.9(8) ?
C24 C25 C26 F1A . . . . 31.(2) ?
C24 C25 C26 F2A . . . . -88.(3) ?
C24 C25 C26 F3A . . . . 144.(3) ?
C24 C25 C26 F1B . . . . 109.(2) ?
C24 C25 C26 F2B . . . . -9.(3) ?
C24 C25 C26 F3B . . . . -131.0(16) ?
C24 C25 C27 C28 . . . . -0.8(2) ?
C25 C27 C28 C29 . . . . -177.14(13) ?
C25 C27 C28 C30 . . . . 1.7(2) ?
C26 C25 C27 C28 . . . . 179.94(13) ?
C27 C25 C26 F1 . . . . -110.3(7) ?
C27 C25 C26 F2 . . . . 129.8(7) ?
C27 C25 C26 F3 . . . . 12.4(8) ?
C27 C25 C26 F1A . . . . -149.(2) ?
C27 C25 C26 F2A . . . . 91.(3) ?
C27 C25 C26 F3A . . . . -37.(3) ?
C27 C25 C26 F1B . . . . -72.(2) ?
C27 C25 C26 F2B . . . . 170.(3) ?
C27 C25 C26 F3B . . . . 48.3(16) ?
C27 C28 C29 F4 . . . . -54.4(2) ?
C27 C28 C29 F5 . . . . 59.7(2) ?
C27 C28 C29 F6 . . . . -178.26(18) ?
C27 C28 C29 F4A . . . . -98.1(9) ?
C27 C28 C29 F5A . . . . 26.5(17) ?
C27 C28 C29 F6A . . . . 151.8(9) ?
C27 C28 C29 F4B . . . . -24.(2) ?
C27 C28 C29 F5B . . . . 95.8(12) ?
C27 C28 C29 F6B . . . . -140.0(11) ?
C27 C28 C30 C23 . . . . -0.2(2) ?
C29 C28 C30 C23 . . . . 178.69(13) ?
C30 C23 C24 C25 . . . . 3.20(19) ?
C30 C23 B2 C31 . . . . -52.20(15) ?
C30 C23 B2 C39 . . . . 69.23(14) ?
C30 C23 B2 C47 . . . . -169.06(11) ?
C30 C28 C29 F4 . . . . 126.70(18) ?
C30 C28 C29 F5 . . . . -119.21(18) ?
C30 C28 C29 F6 . . . . 2.9(2) ?
C30 C28 C29 F4A . . . . 83.0(9) ?
C30 C28 C29 F5A . . . . -152.3(17) ?
C30 C28 C29 F6A . . . . -27.1(9) ?
C30 C28 C29 F4B . . . . 157.(2) ?
C30 C28 C29 F5B . . . . -83.1(12) ?
C30 C28 C29 F6B . . . . 41.1(11) ?
C31 C32 C33 C34 . . . . -179.95(13) ?
C31 C32 C33 C35 . . . . 1.3(2) ?
C32 C31 C38 C36 . . . . 1.0(2) ?
C32 C31 B2 C23 . . . . -16.43(17) ?
C32 C31 B2 C39 . . . . -132.46(13) ?
C32 C31 B2 C47 . . . . 105.58(14) ?
C32 C33 C34 F7 . . . . -85.3(4) ?
C32 C33 C34 F8 . . . . 31.8(6) ?
C32 C33 C34 F9 . . . . 159.7(6) ?
C32 C33 C34 F7A . . . . 19.8(6) ?
C32 C33 C34 F8A . . . . 132.1(13) ?
C32 C33 C34 F9A . . . . -104.2(14) ?
C32 C33 C35 C36 . . . . -0.2(2) ?
C33 C35 C36 C37 . . . . 178.61(17) ?
C33 C35 C36 C38 . . . . -0.4(2) ?
C34 C33 C35 C36 . . . . -178.99(15) ?
C35 C33 C34 F7 . . . . 93.5(4) ?
C35 C33 C34 F8 . . . . -149.4(6) ?
C35 C33 C34 F9 . . . . -21.5(6) ?
C35 C33 C34 F7A . . . . -161.5(6) ?
C35 C33 C34 F8A . . . . -49.1(13) ?
C35 C33 C34 F9A . . . . 74.5(14) ?
C35 C36 C37 F10 . . . . -108.4(5) ?
C35 C36 C37 F11 . . . . 5.7(9) ?
C35 C36 C37 F12 . . . . 133.9(9) ?
C35 C36 C37 F10A . . . . -83.0(11) ?
C35 C36 C37 F11A . . . . 40.2(9) ?
C35 C36 C37 F12A . . . . 154.3(7) ?
C35 C36 C38 C31 . . . . 0.0(3) ?
C37 C36 C38 C31 . . . . -179.03(17) ?
C38 C31 C32 C33 . . . . -1.6(2) ?
C38 C31 B2 C23 . . . . 168.36(12) ?
C38 C31 B2 C39 . . . . 52.34(17) ?
C38 C31 B2 C47 . . . . -69.63(16) ?
C38 C36 C37 F10 . . . . 70.7(5) ?
C38 C36 C37 F11 . . . . -175.3(9) ?
C38 C36 C37 F12 . . . . -47.1(9) ?
C38 C36 C37 F10A . . . . 96.0(11) ?
C38 C36 C37 F11A . . . . -140.8(9) ?
C38 C36 C37 F12A . . . . -26.7(7) ?
C39 C40 C41 C42 . . . . -177.73(14) ?
C39 C40 C41 C43 . . . . -0.1(2) ?
C40 C39 C46 C44 . . . . -0.8(2) ?
C40 C39 B2 C23 . . . . -97.57(14) ?
C40 C39 B2 C31 . . . . 22.06(18) ?
C40 C39 B2 C47 . . . . 139.89(13) ?
C40 C41 C42 F13 . . . . -21.7(2) ?
C40 C41 C42 F14 . . . . 103.87(18) ?
C40 C41 C42 F15 . . . . -140.57(16) ?
C40 C41 C43 C44 . . . . -0.7(2) ?
C41 C43 C44 C45 . . . . 179.21(14) ?
C41 C43 C44 C46 . . . . 0.8(2) ?
C42 C41 C43 C44 . . . . 176.96(14) ?
C43 C41 C42 F13 . . . . 160.64(15) ?
C43 C41 C42 F14 . . . . -73.8(2) ?
C43 C41 C42 F15 . . . . 41.7(2) ?
C43 C44 C45 F16 . . . . -95.84(17) ?
C43 C44 C45 F17 . . . . 24.4(2) ?
C43 C44 C45 F18 . . . . 144.28(15) ?
C43 C44 C46 C39 . . . . -0.1(2) ?
C45 C44 C46 C39 . . . . -178.44(14) ?
C46 C39 C40 C41 . . . . 0.9(2) ?
C46 C39 B2 C23 . . . . 75.08(14) ?
C46 C39 B2 C31 . . . . -165.30(12) ?
C46 C39 B2 C47 . . . . -47.47(16) ?
C46 C44 C45 F16 . . . . 82.55(19) ?
C46 C44 C45 F17 . . . . -157.21(15) ?
C46 C44 C45 F18 . . . . -37.3(2) ?
C47 C48 C49 C50 . . . . 178.87(14) ?
C47 C48 C49 C51 . . . . -0.8(2) ?
C48 C47 C54 C52 . . . . 3.9(2) ?
C48 C47 B2 C23 . . . . -142.88(13) ?
C48 C47 B2 C31 . . . . 97.02(14) ?
C48 C47 B2 C39 . . . . -25.63(17) ?
C48 C49 C50 F19 . . . . 39.2(3) ?
C48 C49 C50 F20 . . . . -90.4(5) ?
C48 C49 C50 F21 . . . . 144.9(2) ?
C48 C49 C50 F19A . . . . -6.4(7) ?
C48 C49 C50 F20A . . . . -125.0(4) ?
C48 C49 C50 F21A . . . . 118.2(6) ?
C48 C49 C50 F19B . . . . 70.0(7) ?
C48 C49 C50 F20B . . . . -43.1(5) ?
C48 C49 C50 F21B . . . . -167.8(7) ?
C48 C49 C51 C52 . . . . 2.2(2) ?
C49 C51 C52 C53 . . . . 178.47(14) ?
C49 C51 C52 C54 . . . . -0.6(2) ?
C50 C49 C51 C52 . . . . -177.41(15) ?
C51 C49 C50 F19 . . . . -141.2(2) ?
C51 C49 C50 F20 . . . . 89.3(5) ?
C51 C49 C50 F21 . . . . -35.4(3) ?
C51 C49 C50 F19A . . . . 173.2(7) ?
C51 C49 C50 F20A . . . . 54.7(5) ?
C51 C49 C50 F21A . . . . -62.2(6) ?
C51 C49 C50 F19B . . . . -110.4(6) ?
C51 C49 C50 F20B . . . . 136.5(5) ?
C51 C49 C50 F21B . . . . 11.8(7) ?
C51 C52 C53 F22 . . . . 20.5(5) ?
C51 C52 C53 F23 . . . . 137.5(4) ?
C51 C52 C53 F24 . . . . -104.1(6) ?
C51 C52 C53 F22A . . . . -4.4(13) ?
C51 C52 C53 F23A . . . . 119.3(11) ?
C51 C52 C53 F24A . . . . -120.8(7) ?
C51 C52 C54 C47 . . . . -2.6(2) ?
C53 C52 C54 C47 . . . . 178.31(13) ?
C54 C47 C48 C49 . . . . -2.3(2) ?
C54 C47 B2 C23 . . . . 42.52(17) ?
C54 C47 B2 C31 . . . . -77.58(15) ?
C54 C47 B2 C39 . . . . 159.77(12) ?
C54 C52 C53 F22 . . . . -160.5(5) ?
C54 C52 C53 F23 . . . . -43.4(4) ?
C54 C52 C53 F24 . . . . 74.9(6) ?
C54 C52 C53 F22A . . . . 174.7(12) ?
C54 C52 C53 F23A . . . . -61.6(11) ?
C54 C52 C53 F24A . . . . 58.2(7) ?
B2 C23 C24 C25 . . . . -179.28(12) ?
B2 C23 C30 C28 . . . . 180.00(12) ?
B2 C31 C32 C33 . . . . -177.05(12) ?
B2 C31 C38 C36 . . . . 176.58(14) ?
B2 C39 C40 C41 . . . . 173.77(13) ?
B2 C39 C46 C44 . . . . -173.97(13) ?
B2 C47 C48 C49 . . . . -177.14(13) ?
B2 C47 C54 C52 . . . . 178.93(12) ?
N1 C12 B1 C1 . . . . 96.48(16) ?
N1 C12 B1 C11 . . . . -79.74(17) ?
N1 C16 C18 N2 . . . . -0.22(17) ?
N1 C16 C18 C19 . . . . -177.45(17) ?
N2 C12 B1 C1 . . . . -88.92(19) ?
N2 C12 B1 C11 . . . . 94.86(19) ?
C1 C3 C4 C5 . . . . -3.3(3) ?
C2 C1 C3 C2 . . . 2_676 1.3(2) ?
C2 C1 C3 C4 . . . . -176.62(14) ?
C2 C1 B1 C11 . . . . -178.04(14) ?
C2 C1 B1 C12 . . . . 6.44(18) ?
C2 C3 C4 C5 2_676 . . . 178.74(17) ?
C3 C1 C2 C3 . . . 2_676 -1.4(2) ?
C3 C1 B1 C11 . . . . -0.6(2) ?
C3 C1 B1 C12 . . . . -176.09(13) ?
C3 C4 C5 C6 . . . . -3.6(3) ?
C4 C5 C6 C7 . . . . -175.29(19) ?
C4 C5 C6 C11 . . . . 3.3(3) ?
C5 C6 C7 C8 . . . . 176.85(17) ?
C5 C6 C11 C10 . . . . -178.01(16) ?
C5 C6 C11 B1 . . . . 3.0(3) ?
C6 C7 C8 C9 . . . . 1.8(3) ?
C6 C11 B1 C1 . . . . -5.2(3) ?
C6 C11 B1 C12 . . . . 170.36(14) ?
C7 C6 C11 C10 . . . . 0.5(2) ?
C7 C6 C11 B1 . . . . -178.46(15) ?
C7 C8 C9 C10 . . . . -0.5(3) ?
C8 C9 C10 C11 . . . . -0.9(3) ?
C9 C10 C11 C6 . . . . 0.8(3) ?
C9 C10 C11 B1 . . . . 179.87(17) ?
C10 C11 B1 C1 . . . . 175.86(15) ?
C10 C11 B1 C12 . . . . -8.6(2) ?
C11 C6 C7 C8 . . . . -1.8(3) ?
C12 N1 C13 C14 . . . . -108.64(15) ?
C12 N1 C13 C15 . . . . 123.31(15) ?
C12 N1 C16 C17 . . . . -177.45(14) ?
C12 N1 C16 C18 . . . . 0.63(17) ?
C12 N2 C18 C16 . . . . -0.26(18) ?
C12 N2 C18 C19 . . . . 177.16(16) ?
C12 N2 C20 C21 . . . . 96.9(2) ?
C12 N2 C20 C22 . . . . -29.1(2) ?
C13 N1 C12 N2 . . . . 176.93(12) ?
C13 N1 C12 B1 . . . . -7.3(2) ?
C13 N1 C16 C17 . . . . 5.0(2) ?
C13 N1 C16 C18 . . . . -176.90(13) ?
C16 N1 C12 N2 . . . . -0.79(16) ?
C16 N1 C12 B1 . . . . 175.03(12) ?
C16 N1 C13 C14 . . . . 68.64(18) ?
C16 N1 C13 C15 . . . . -59.41(19) ?
C17 C16 C18 N2 . . . . 177.78(15) ?
C17 C16 C18 C19 . . . . 0.6(3) ?
C18 N2 C12 N1 . . . . 0.64(17) ?
C18 N2 C12 B1 . . . . -174.52(15) ?
C18 N2 C20 C21 . . . . -79.9(2) ?
C18 N2 C20 C22 . . . . 154.04(16) ?
C20 N2 C12 N1 . . . . -176.54(15) ?
C20 N2 C12 B1 . . . . 8.3(3) ?
C20 N2 C18 C16 . . . . 177.10(15) ?
C20 N2 C18 C19 . . . . -5.5(2) ?
B1 C1 C2 C3 . . . 2_676 176.25(13) ?
B1 C1 C3 C2 . . . 2_676 -176.14(13) ?
B1 C1 C3 C4 . . . . 5.9(2) ?
